data_2215156
loop_
_publ_author_name
'Fa-Qian Liu'
'Rong-Xun Li'
'Shao-Xiang Li'
'Chao-Qin Li'
'Guang-Ye Liu'

_publ_section_title
;
 Dibromidotetrakis(1-vinyl-1<i>H</i>-imidazole-\k<i>N</i>^3^)copper(II)
;
_journal_coeditor_code HG2284
_journal_issue 9
_journal_name_full 'Acta Crystallographica Section E'
_journal_page_first m2437
_journal_page_last m2437
_journal_paper_doi 10.1107/S1600536807041700
_journal_volume 63
_journal_year 2007
_chemical_formula_iupac '[Cu Br2 (C5 H6 N2)4]'
_chemical_formula_moiety 'C20 H24 Br2 Cu N8'
_chemical_formula_sum 'C20 H24 Br2 Cu N8'
_chemical_formula_weight 599.82
_chemical_name_systematic
;
Dibromidotetrakis(1-vinyl-1H-imidazole-\kN^3^)copper(II)
;
_space_group_IT_number 14
_symmetry_cell_setting monoclinic
_symmetry_space_group_name_Hall '-P 2yn'
_symmetry_space_group_name_H-M 'P 1 21/n 1'
_atom_sites_solution_hydrogens geom
_atom_sites_solution_primary direct
_atom_sites_solution_secondary difmap
_audit_creation_method SHELXL-97
_cell_angle_alpha 90.00
_cell_angle_beta 107.23(3)
_cell_angle_gamma 90.00
_cell_formula_units_Z 2
_cell_length_a 7.7280(15)
_cell_length_b 15.144(3)
_cell_length_c 11.039(2)
_cell_measurement_reflns_used 2268
_cell_measurement_temperature 293(2)
_cell_measurement_theta_max 15
_cell_measurement_theta_min 4
_cell_volume 1233.9(5)
_computing_cell_refinement 'SAINT (Bruker, 2001)'
_computing_data_collection 'SMART (Bruker, 2001)'
_computing_data_reduction SAINT
_computing_molecular_graphics SHELXTL
_computing_publication_material 'SHELXTL and local programs'
_computing_structure_refinement SHELXTL
_computing_structure_solution 'SHELXTL (Sheldrick, 2001)'
_diffrn_ambient_temperature 293(2)
_diffrn_measured_fraction_theta_full 0.999
_diffrn_measured_fraction_theta_max 0.999
_diffrn_measurement_device_type 'Bruker SMART 1K CCD area-detector'
_diffrn_measurement_method 'Thin-slice \w'
_diffrn_radiation_monochromator graphite
_diffrn_radiation_source 'fine-focus sealed tube'
_diffrn_radiation_type MoK\a
_diffrn_radiation_wavelength 0.71073
_diffrn_reflns_av_R_equivalents 0.01325
_diffrn_reflns_av_sigmaI/netI 0.0820
_diffrn_reflns_limit_h_max 9
_diffrn_reflns_limit_h_min -9
_diffrn_reflns_limit_k_max 18
_diffrn_reflns_limit_k_min 0
_diffrn_reflns_limit_l_max 13
_diffrn_reflns_limit_l_min 0
_diffrn_reflns_number 2568
_diffrn_reflns_theta_full 25.96
_diffrn_reflns_theta_max 25.96
_diffrn_reflns_theta_min 2.35
_diffrn_standards_interval_count 100
_diffrn_standards_number 3
_exptl_absorpt_coefficient_mu 4.146
_exptl_absorpt_correction_T_max 0.659
_exptl_absorpt_correction_T_min 0.605
_exptl_absorpt_correction_type multi-scan
_exptl_absorpt_process_details '(SADABS; Sheldrick, 2004)'
_exptl_crystal_colour blue
_exptl_crystal_density_diffrn 1.614
_exptl_crystal_density_method 'not measured'
_exptl_crystal_description block
_exptl_crystal_F_000 598
_exptl_crystal_size_max 0.40
_exptl_crystal_size_mid 0.10
_exptl_crystal_size_min 0.10
_refine_diff_density_max 0.815
_refine_diff_density_min -0.841
_refine_ls_extinction_method none
_refine_ls_goodness_of_fit_ref 1.034
_refine_ls_hydrogen_treatment constr
_refine_ls_matrix_type full
_refine_ls_number_parameters 124
_refine_ls_number_reflns 2416
_refine_ls_number_restraints 2
_refine_ls_restrained_S_all 1.053
_refine_ls_R_factor_all 0.1156
_refine_ls_R_factor_gt 0.0651
_refine_ls_shift/su_max 0.000
_refine_ls_shift/su_mean 0.000
_refine_ls_structure_factor_coef Fsqd
_refine_ls_weighting_details 'calc w=1/[\s^2^(Fo^2^)+(0.07P)^2^+P] where P=(Fo^2^+2Fc^2^)/3'
_refine_ls_weighting_scheme calc
_refine_ls_wR_factor_gt 0.1429
_refine_ls_wR_factor_ref 0.1640
_reflns_number_gt 1446
_reflns_number_total 2416
_reflns_threshold_expression I>2\s(I)
_cod_data_source_file hg2284.cif
_cod_data_source_block I
_cod_original_cell_volume 1234.0(5)
_cod_original_sg_symbol_H-M 'P 21/n'
_cod_database_code 2215156
_cod_database_fobs_code 2215156

loop_
_symmetry_equiv_pos_as_xyz
'x, y, z'
'-x+1/2, y+1/2, -z+1/2'
'-x, -y, -z'
'x-1/2, -y-1/2, z-1/2'

loop_
_atom_site_type_symbol
_atom_site_label
_atom_site_fract_x
_atom_site_fract_y
_atom_site_fract_z
_atom_site_U_iso_or_equiv
_atom_site_adp_type
_atom_site_calc_flag
_atom_site_refinement_flags
_atom_site_occupancy
Br Br 0.17188(11) 0.38082(6) 0.45787(8) 0.054 Uani d . 1
Cu Cu 0.5000 0.5000 0.5000 0.0477(4) Uani d S 1
N N1 0.3333(10) 0.5776(5) 0.8077(7) 0.0598(19) Uani d . 1
N N2 0.4621(8) 0.5408(4) 0.6632(6) 0.0460(16) Uani d . 1
N N3 0.0973(9) 0.6672(4) 0.2833(7) 0.0514(17) Uani d . 1
N N4 0.3382(8) 0.5963(4) 0.3984(6) 0.0452(16) Uani d . 1
C C1 0.1989(17) 0.6136(7) 0.9774(11) 0.100 Uani d D 1
H H1A 0.3135 0.6120 1.0361 0.120 Uiso calc R 1
H H1B 0.0980 0.6262 1.0039 0.120 Uiso calc R 1
C C2 0.1776(18) 0.5966(8) 0.8455(11) 0.104 Uani d D 1
H H2A 0.0635 0.5981 0.7861 0.125 Uiso calc R 1
C C3 0.3085(11) 0.5535(5) 0.6875(8) 0.053(2) Uani d . 1
H H3A 0.1954 0.5466 0.6282 0.064 Uiso calc R 1
C C4 0.5950(13) 0.5582(7) 0.7757(9) 0.066(3) Uani d . 1
H H4A 0.7193 0.5556 0.7880 0.079 Uiso calc R 1
C C5 0.5153(15) 0.5795(7) 0.8639(9) 0.076(3) Uani d . 1
H H5A 0.5738 0.5931 0.9483 0.091 Uiso calc R 1
C C6 -0.1584(14) 0.7383(7) 0.1260(10) 0.089(3) Uani d D 1
H H6A -0.0796 0.7619 0.0851 0.106 Uiso calc R 1
H H6B -0.2820 0.7497 0.0952 0.106 Uiso calc R 1
C C7 -0.0897(13) 0.6847(6) 0.2360(8) 0.072(3) Uani d D 1
H H7A -0.1687 0.6612 0.2767 0.086 Uiso calc R 1
C C8 0.2447(13) 0.7082(6) 0.2648(8) 0.060(2) Uani d . 1
H H8A 0.2434 0.7573 0.2140 0.072 Uiso calc R 1
C C9 0.3952(12) 0.6632(6) 0.3353(8) 0.059(2) Uani d . 1
H H9A 0.5147 0.6758 0.3396 0.071 Uiso calc R 1
C C10 0.1625(11) 0.6012(5) 0.3668(8) 0.052(2) Uani d . 1
H H10A 0.0902 0.5638 0.3980 0.062 Uiso calc R 1

loop_
_atom_site_aniso_label
_atom_site_aniso_U_11
_atom_site_aniso_U_22
_atom_site_aniso_U_33
_atom_site_aniso_U_12
_atom_site_aniso_U_13
_atom_site_aniso_U_23
Br 0.054 0.054 0.054 0.000 0.016 0.000
Cu 0.0553(8) 0.0510(8) 0.0381(8) 0.0152(7) 0.0157(6) 0.0062(7)
N1 0.071(5) 0.066(5) 0.050(5) 0.006(4) 0.029(4) -0.002(4)
N2 0.039(3) 0.052(4) 0.046(4) 0.009(3) 0.012(3) 0.003(3)
N3 0.060(4) 0.041(4) 0.052(4) 0.008(3) 0.014(3) 0.009(3)
N4 0.050(4) 0.047(4) 0.040(4) 0.007(3) 0.015(3) 0.010(3)
C1 0.100 0.100 0.100 0.000 0.030 0.000
C2 0.104 0.104 0.104 0.000 0.031 0.000
C3 0.056(5) 0.049(5) 0.056(6) 0.001(4) 0.018(4) -0.002(4)
C4 0.063(6) 0.086(7) 0.049(6) 0.007(5) 0.018(5) -0.010(5)
C5 0.093(8) 0.076(7) 0.048(6) 0.007(6) 0.007(6) -0.004(5)
C6 0.076(7) 0.085(8) 0.090(8) 0.018(6) 0.002(6) 0.024(7)
C7 0.068(6) 0.074(7) 0.065(7) 0.019(5) 0.008(5) 0.000(5)
C8 0.083(6) 0.043(5) 0.056(6) 0.016(5) 0.021(5) 0.011(4)
C9 0.063(5) 0.061(6) 0.060(6) 0.005(5) 0.027(5) 0.013(5)
C10 0.055(5) 0.036(5) 0.068(6) 0.007(4) 0.024(4) 0.008(4)

loop_
_atom_type_symbol
_atom_type_description
_atom_type_scat_dispersion_real
_atom_type_scat_dispersion_imag
_atom_type_scat_source
C C 0.0033 0.0016 'International Tables Vol C Tables 4.2.6.8 and 6.1.1.4'
H H 0.0000 0.0000 'International Tables Vol C Tables 4.2.6.8 and 6.1.1.4'
N N 0.0061 0.0033 'International Tables Vol C Tables 4.2.6.8 and 6.1.1.4'
Cu Cu 0.3201 1.2651 'International Tables Vol C Tables 4.2.6.8 and 6.1.1.4'
Br Br -0.2901 2.4595 'International Tables Vol C Tables 4.2.6.8 and 6.1.1.4'

loop_
_geom_angle_atom_site_label_1
_geom_angle_atom_site_label_2
_geom_angle_atom_site_label_3
_geom_angle_site_symmetry_1
_geom_angle_site_symmetry_3
_geom_angle
N2 Cu N2 . 3_666 180.0000(10)
N2 Cu N4 . 3_666 87.4(2)
N2 Cu N4 3_666 3_666 92.6(2)
N2 Cu N4 . . 92.6(2)
N2 Cu N4 3_666 . 87.4(2)
N4 Cu N4 3_666 . 180.0000(10)
C3 N1 C5 . . 106.5(8)
C3 N1 C2 . . 117.7(9)
C5 N1 C2 . . 135.8(9)
C3 N2 C4 . . 105.4(7)
C3 N2 Cu . . 127.8(6)
C4 N2 Cu . . 126.7(5)
C10 N3 C8 . . 106.2(7)
C10 N3 C7 . . 121.8(7)
C8 N3 C7 . . 132.0(7)
C10 N4 C9 . . 106.7(7)
C10 N4 Cu . . 127.8(5)
C9 N4 Cu . . 124.9(5)
C2 C1 H1A . . 120.0
C2 C1 H1B . . 120.0
H1A C1 H1B . . 120.0
N1 C2 C1 . . 118.8(11)
N1 C2 H2A . . 120.6
C1 C2 H2A . . 120.6
N2 C3 N1 . . 111.9(8)
N2 C3 H3A . . 124.0
N1 C3 H3A . . 124.0
C5 C4 N2 . . 108.6(9)
C5 C4 H4A . . 125.7
N2 C4 H4A . . 125.7
C4 C5 N1 . . 107.5(9)
C4 C5 H5A . . 126.2
N1 C5 H5A . . 126.2
C7 C6 H6A . . 120.0
C7 C6 H6B . . 120.0
H6A C6 H6B . . 120.0
N3 C7 C6 . . 120.3(9)
N3 C7 H7A . . 119.8
C6 C7 H7A . . 119.8
N3 C8 C9 . . 107.1(7)
N3 C8 H8A . . 126.5
C9 C8 H8A . . 126.5
N4 C9 C8 . . 108.0(8)
N4 C9 H9A . . 126.0
C8 C9 H9A . . 126.0
N4 C10 N3 . . 112.0(7)
N4 C10 H10A . . 124.0
N3 C10 H10A . . 124.0

loop_
_geom_bond_atom_site_label_1
_geom_bond_atom_site_label_2
_geom_bond_site_symmetry_2
_geom_bond_distance
Cu Br . 3.0340(11)
Cu N2 . 2.007(6)
Cu N2 3_666 2.007(6)
Cu N4 3_666 2.029(6)
Cu N4 . 2.029(6)
N1 C3 . 1.334(10)
N1 C5 . 1.359(12)
N1 C2 . 1.414(13)
N2 C3 . 1.306(9)
N2 C4 . 1.383(11)
N3 C10 . 1.351(10)
N3 C8 . 1.365(11)
N3 C7 . 1.408(10)
N4 C10 . 1.301(10)
N4 C9 . 1.373(10)
C1 C2 . 1.439(9)
C1 H1A . 0.9300
C1 H1B . 0.9300
C2 H2A . 0.9300
C3 H3A . 0.9300
C4 C5 . 1.336(13)
C4 H4A . 0.9300
C5 H5A . 0.9300
C6 C7 . 1.427(8)
C6 H6A . 0.9300
C6 H6B . 0.9300
C7 H7A . 0.9300
C8 C9 . 1.374(12)
C8 H8A . 0.9300
C9 H9A . 0.9300
C10 H10A . 0.9300

loop_
_geom_hbond_atom_site_label_D
_geom_hbond_atom_site_label_H
_geom_hbond_atom_site_label_A
_geom_hbond_site_symmetry_A
_geom_hbond_distance_DH
_geom_hbond_distance_HA
_geom_hbond_distance_DA
_geom_hbond_angle_DHA
_geom_hbond_publ_flag
C2 H2A Br 3_566 0.93 2.79 3.643(12) 154 y
C3 H3A Br 3_566 0.93 2.93 3.717(9) 144 y
C8 H8A Br 2_555 0.93 2.87 3.772(9) 163 y
C10 H10A Br ? 0.93 2.88 3.480(8) 124 y

loop_
_geom_torsion_atom_site_label_1
_geom_torsion_atom_site_label_2
_geom_torsion_atom_site_label_3
_geom_torsion_atom_site_label_4
_geom_torsion_site_symmetry_1
_geom_torsion
N4 Cu N2 C3 3_666 -126.5(7)
N4 Cu N2 C3 . 53.5(7)
N4 Cu N2 C4 3_666 51.0(7)
N4 Cu N2 C4 . -129.0(7)
N2 Cu N4 C10 . -73.6(7)
N2 Cu N4 C10 3_666 106.4(7)
N2 Cu N4 C9 . 115.8(7)
N2 Cu N4 C9 3_666 -64.2(7)
C3 N1 C2 C1 . 173.5(10)
C5 N1 C2 C1 . -8.7(19)
C4 N2 C3 N1 . -0.2(10)
Cu N2 C3 N1 . 177.6(5)
C5 N1 C3 N2 . -0.6(10)
C2 N1 C3 N2 . 177.8(8)
C3 N2 C4 C5 . 1.0(11)
Cu N2 C4 C5 . -176.9(6)
N2 C4 C5 N1 . -1.3(12)
C3 N1 C5 C4 . 1.2(11)
C2 N1 C5 C4 . -176.8(11)
C10 N3 C7 C6 . -164.0(9)
C8 N3 C7 C6 . 18.7(15)
C10 N3 C8 C9 . 2.0(10)
C7 N3 C8 C9 . 179.6(9)
C10 N4 C9 C8 . 0.0(10)
Cu N4 C9 C8 . 172.3(6)
N3 C8 C9 N4 . -1.3(10)
C9 N4 C10 N3 . 1.3(10)
Cu N4 C10 N3 . -170.7(5)
C8 N3 C10 N4 . -2.1(10)
C7 N3 C10 N4 . -180.0(7)
